data_4111670
loop_
_publ_author_name
'Curtis P. Berlinguette'
'Alina Dragulescu-Andrasi'
'Andreas Sieber'
'Hans-Ulrich G\"udel'
'Catalina Achim'
'Kim R. Dunbar'

_publ_contact_author
;
        Kim R. Dunbar
        Department of Chemistry
        Texas A&M University, College Station, TX
        United States of America
;
_publ_contact_author_email dunbar@mail.chem.tamu.edu
_publ_contact_author_fax (979)845-7177
_publ_contact_author_phone (979)845-5235
_publ_section_title
;
 A Charge-Transfer-Induced Spin Transition in a Discrete Complex: The Role
 of Extrinsic Factors in Stabilizing Three Electronic Isomeric Forms of a
 Cyanide-Bridged Co/Fe Cluster
;
_journal_name_full 'Journal of the American Chemical Society'
_journal_page_first 6766
_journal_page_last 6779
_journal_paper_doi 10.1021/ja043162u
_journal_volume 127
_journal_year 2005
_chemical_formula_moiety 'C108 H114 Co3 Fe2 N24 O9'
_chemical_formula_sum 'C108 H114 Co3 Fe2 N24 O9'
_chemical_formula_weight 2180.7
_chemical_name_common ((Co(tmphen)2)3(Fe(CN)6)2).9H2O
_chemical_name_systematic
; 
 '((Co(tmphen)2)3(Fe(CN)6)2).9H2O
;
_space_group_IT_number 14
_symmetry_cell_setting monoclinic
_symmetry_space_group_name_Hall '-P 2ybc'
_symmetry_space_group_name_H-M 'P 1 21/c 1'
_atom_sites_solution_hydrogens geom
_atom_sites_solution_primary direct
_atom_sites_solution_secondary difmap
_audit_creation_method SHELXL-97
_cell_angle_alpha 90.00
_cell_angle_beta 97.77(9)
_cell_angle_gamma 90.00
_cell_formula_units_Z 4
_cell_length_a 18.940(10)
_cell_length_b 24.79(2)
_cell_length_c 24.330(10)
_cell_measurement_reflns_used 11827
_cell_measurement_temperature 30(2)
_cell_measurement_theta_max 22.05
_cell_measurement_theta_min 2.195
_cell_volume 11319(12)
_computing_cell_refinement 'SAINT (BRUKER, 2001)'
_computing_data_collection 'SMART (BRUKER, 2000)'
_computing_data_reduction 'SAINT (BRUKER, 2001)'
_computing_structure_refinement 'SHELXL-97 (Sheldrick, 1997)'
_computing_structure_solution 'SHELXS-97 (Sheldrick, 1990)'
_diffrn_ambient_temperature 30(2)
_diffrn_measured_fraction_theta_full 0.998
_diffrn_measured_fraction_theta_max 0.998
_diffrn_measurement_device_type 'BRUKER SMART 1000'
_diffrn_radiation_monochromator graphite
_diffrn_radiation_source 'fine-focus sealed tube'
_diffrn_radiation_type MoK\a
_diffrn_radiation_wavelength 0.71073
_diffrn_reflns_av_R_equivalents 0.1374
_diffrn_reflns_av_sigmaI/netI 0.1156
_diffrn_reflns_limit_h_max 18
_diffrn_reflns_limit_h_min -18
_diffrn_reflns_limit_k_max 24
_diffrn_reflns_limit_k_min -22
_diffrn_reflns_limit_l_max 24
_diffrn_reflns_limit_l_min -24
_diffrn_reflns_number 60425
_diffrn_reflns_theta_full 20.82
_diffrn_reflns_theta_max 20.82
_diffrn_reflns_theta_min 1.36
_exptl_absorpt_coefficient_mu 0.745
_exptl_absorpt_correction_T_max 0.9029
_exptl_absorpt_correction_T_min 0.8653
_exptl_absorpt_correction_type multi-scan
_exptl_absorpt_process_details 'SADABS: Bruker, 2000'
_exptl_crystal_colour red
_exptl_crystal_density_diffrn 1.269
_exptl_crystal_description block
_exptl_crystal_F_000 4468
_exptl_crystal_size_max 0.20
_exptl_crystal_size_mid 0.16
_exptl_crystal_size_min 0.14
_refine_diff_density_max 1.031
_refine_diff_density_min -0.691
_refine_diff_density_rms 0.199
_refine_ls_extinction_coef 0.00031(7)
_refine_ls_extinction_expression Fc^*^=kFc[1+0.001xFc^2^\l^3^/sin(2\q)]^-1/4^
_refine_ls_extinction_method SHELXL
_refine_ls_goodness_of_fit_ref 1.094
_refine_ls_hydrogen_treatment mixed
_refine_ls_matrix_type full
_refine_ls_number_parameters 1371
_refine_ls_number_reflns 11827
_refine_ls_number_restraints 0
_refine_ls_restrained_S_all 1.094
_refine_ls_R_factor_all 0.2097
_refine_ls_R_factor_gt 0.1255
_refine_ls_shift/su_max 0.136
_refine_ls_shift/su_mean 0.008
_refine_ls_structure_factor_coef Fsqd
_refine_ls_weighting_details 'calc w=1/[\s^2^(Fo^2^)+(0.2000P)^2^+0.0000P] where P=(Fo^2^+2Fc^2^)/3'
_refine_ls_weighting_scheme calc
_refine_ls_wR_factor_gt 0.3021
_refine_ls_wR_factor_ref 0.3514
_reflns_number_gt 5841
_reflns_number_total 11827
_reflns_threshold_expression >2sigma(I)
_cod_data_source_file ja043162usi20041118_094408_01.cif
_cod_data_source_block {[Co(tmphen)2]3[Fe(CN)6]2}_30K
_cod_database_code 4111670

loop_
_symmetry_equiv_pos_as_xyz
'x, y, z'
'-x, y+1/2, -z+1/2'
'-x, -y, -z'
'x, -y-1/2, z-1/2'

loop_
_atom_site_label
_atom_site_type_symbol
_atom_site_fract_x
_atom_site_fract_y
_atom_site_fract_z
_atom_site_U_iso_or_equiv
_atom_site_adp_type
_atom_site_occupancy
_atom_site_symmetry_multiplicity
_atom_site_calc_flag
_atom_site_refinement_flags
_atom_site_disorder_assembly
_atom_site_disorder_group
Co1 Co 0.06313(6) 0.37308(5) 0.61708(5) 0.0717(4) Uani 1 1 d . A -1
Co2 Co 0.29577(6) 0.36817(4) 0.83339(5) 0.0679(4) Uani 1 1 d . A -1
Co3 Co 0.35841(6) 0.54742(4) 0.66339(5) 0.0618(4) Uani 1 1 d . A -1
Fe1 Fe 0.32540(6) 0.35220(5) 0.63610(5) 0.0701(4) Uani 1 1 d . A -1
Fe2 Fe 0.14588(7) 0.51918(5) 0.75611(5) 0.0764(4) Uani 1 1 d . A -1
O1S O 0.2998(8) 0.5249(6) 0.9806(6) 0.119(5) Uiso 0.50 1 d P B -1
O2S O 0.2766(8) 0.6700(6) 0.9400(6) 0.131(5) Uiso 0.50 1 d P C -2
O3S O 0.3592(18) 0.7289(13) 0.8863(13) 0.149(11) Uiso 0.25 1 d P D -3
O4S O 0.272(3) 0.754(2) 0.823(2) 0.24(2) Uiso 0.25 1 d P E -4
O5S O -0.0681(11) 0.5855(8) 0.8633(8) 0.071(6) Uiso 0.25 1 d P F -5
O6S O -0.1394(14) 0.5719(10) 0.8426(10) 0.107(8) Uiso 0.25 1 d P G -6
O7S O 0.2669(8) 0.6814(6) 0.7930(6) 0.133(5) Uiso 0.50 1 d P H -7
O8S O -0.1352(14) 0.4619(10) 0.7680(10) 0.107(8) Uiso 0.25 1 d P I -8
O9S O 0.2164(11) 0.7116(8) 0.6916(8) 0.189(8) Uiso 0.50 1 d P J -9
O10S O 0.2059(19) 0.8044(14) 0.6159(14) 0.164(13) Uiso 0.25 1 d P K -10
O11S O 0.2606(18) 0.8089(13) 0.5496(13) 0.148(12) Uiso 0.25 1 d P L -11
O12S O -0.212(2) 0.0478(14) 0.4362(15) 0.171(14) Uiso 0.25 1 d P M -12
O13S O -0.144(2) 0.0537(14) 0.4215(14) 0.167(13) Uiso 0.25 1 d P N -13
O14S O 0.4472(16) 0.2256(12) 0.5528(12) 0.130(10) Uiso 0.25 1 d P O -14
O15S O 0.6350(12) 0.3365(9) 0.6606(9) 0.077(6) Uiso 0.25 1 d P P -15
O16S O 0.6453(11) 0.3694(9) 0.6761(9) 0.073(6) Uiso 0.25 1 d P Q -16
O17S O 0.6270(12) 0.3988(9) 0.6836(9) 0.075(7) Uiso 0.25 1 d P R -17
O19S O 0.7337(16) 0.3842(12) 0.7634(12) 0.135(11) Uiso 0.25 1 d P S -19
O20S O 0.3130(10) 0.1872(7) 0.9060(7) 0.054(5) Uiso 0.25 1 d P T -20
O21S O 0.5309(9) 0.2901(7) 1.0734(7) 0.153(6) Uiso 0.50 1 d P U -21
O22S O 0.7946(19) 0.5700(14) 0.8071(14) 0.156(12) Uiso 0.25 1 d P V -22
O23S O 0.7688(16) 0.5666(12) 0.7441(12) 0.132(10) Uiso 0.25 1 d P W -23
O24S O 0.7346(18) 0.5959(14) 0.7080(14) 0.155(12) Uiso 0.25 1 d P X -24
O26S O 0.1229(7) 0.4845(5) 0.9264(5) 0.114(4) Uiso 0.50 1 d P Y -26
O27S O 0.0868(8) 0.4436(6) 0.9681(6) 0.138(5) Uiso 0.50 1 d P Z -27
O28S O 0.0706(9) 0.4178(7) 1.0014(7) 0.146(6) Uiso 0.50 1 d P A -28
O29S O 0.2297(16) 0.8264(12) 0.5883(13) 0.125(10) Uiso 0.25 1 d P B -29
O30S O 0.6946(11) 0.6760(8) 0.7346(8) 0.066(6) Uiso 0.25 1 d P C -30
N1 N 0.3097(4) 0.3246(3) 0.5122(3) 0.097(3) Uani 1 1 d . A -1
N2 N 0.3248(4) 0.2311(3) 0.6546(4) 0.107(3) Uani 1 1 d . A -1
N3 N 0.4882(4) 0.3597(3) 0.6391(3) 0.092(3) Uani 1 1 d . A -1
N4 N 0.1621(3) 0.3432(3) 0.6284(3) 0.076(2) Uani 1 1 d . A -1
N5 N 0.3271(3) 0.3684(2) 0.7615(3) 0.077(2) Uani 1 1 d . A -1
N6 N 0.3303(3) 0.4761(3) 0.6313(3) 0.066(2) Uani 1 1 d . A -1
N7 N 0.0953(3) 0.4429(3) 0.6592(3) 0.078(2) Uani 1 1 d . A -1
N8 N 0.2194(3) 0.4198(2) 0.8123(3) 0.067(2) Uani 1 1 d . A -1
N9 N 0.2834(4) 0.5446(2) 0.7091(3) 0.066(2) Uani 1 1 d . A -1
N10 N 0.0942(4) 0.6243(3) 0.6941(3) 0.103(3) Uani 1 1 d . A -1
N11 N -0.0014(5) 0.4957(5) 0.7950(4) 0.163(4) Uani 1 1 d . A -1
N12 N 0.1985(5) 0.5845(3) 0.8617(3) 0.115(3) Uani 1 1 d . A -1
N13 N 0.0729(3) 0.3956(2) 0.5349(3) 0.068(2) Uani 1 1 d . A -1
N14 N -0.0376(3) 0.4080(3) 0.5874(3) 0.071(2) Uani 1 1 d . A -1
N15 N 0.0139(3) 0.2973(3) 0.5903(2) 0.069(2) Uani 1 1 d . A -1
N16 N 0.0321(4) 0.3410(3) 0.6885(3) 0.088(3) Uani 1 1 d . A -1
N17 N 0.2290(4) 0.3057(3) 0.8110(3) 0.075(2) Uani 1 1 d . A -1
N18 N 0.2638(4) 0.3570(3) 0.9055(3) 0.094(3) Uani 1 1 d . A -1
N19 N 0.3784(4) 0.3227(3) 0.8613(3) 0.097(3) Uani 1 1 d . A -1
N20 N 0.3635(4) 0.4265(3) 0.8609(3) 0.078(2) Uani 1 1 d . A -1
N21 N 0.4342(3) 0.5193(2) 0.7223(3) 0.065(2) Uani 1 1 d . A -1
N22 N 0.3957(3) 0.6184(2) 0.6983(3) 0.069(2) Uani 1 1 d . A -1
N23 N 0.4303(3) 0.5520(2) 0.6124(3) 0.074(2) Uani 1 1 d . A -1
N24 N 0.3026(3) 0.5904(3) 0.6037(3) 0.075(2) Uani 1 1 d . A -1
C1 C 0.3168(5) 0.3351(4) 0.5588(4) 0.090(4) Uani 1 1 d . A -1
C2 C 0.3258(5) 0.2777(4) 0.6454(4) 0.089(3) Uani 1 1 d . A -1
C3 C 0.4268(4) 0.3547(3) 0.6398(3) 0.071(3) Uani 1 1 d . A -1
C4 C 0.2241(5) 0.3484(3) 0.6310(3) 0.069(3) Uani 1 1 d . A -1
C5 C 0.3290(4) 0.3635(3) 0.7135(4) 0.077(3) Uani 1 1 d . A -1
C6 C 0.3261(4) 0.4286(3) 0.6292(3) 0.064(3) Uani 1 1 d . A -1
C7 C 0.1157(4) 0.4747(3) 0.6948(3) 0.069(3) Uani 1 1 d . A -1
C8 C 0.1877(4) 0.4572(3) 0.7914(3) 0.073(3) Uani 1 1 d . A -1
C9 C 0.2317(5) 0.5338(3) 0.7295(3) 0.069(3) Uani 1 1 d . A -1
C10 C 0.1108(5) 0.5835(4) 0.7197(4) 0.089(3) Uani 1 1 d . A -1
C11 C 0.0548(6) 0.5057(4) 0.7798(4) 0.112(4) Uani 1 1 d . A -1
C12 C 0.1767(5) 0.5589(4) 0.8193(4) 0.098(3) Uani 1 1 d . A -1
C13 C 0.4951(4) 0.5320(3) 0.6142(4) 0.076(3) Uani 1 1 d . A -1
H13 H 0.5117 0.5118 0.6466 0.091 Uiso 1 1 calc R A -1
C14 C 0.5416(5) 0.5361(3) 0.5767(4) 0.079(3) Uani 1 1 d . A -1
C15 C 0.5189(4) 0.5644(3) 0.5280(4) 0.073(3) Uani 1 1 d . A -1
C16 C 0.4489(5) 0.5872(3) 0.5216(4) 0.080(3) Uani 1 1 d . A -1
C17 C 0.4214(5) 0.6189(3) 0.4754(4) 0.086(3) Uani 1 1 d . A -1
H17 H 0.4490 0.6242 0.4461 0.104 Uiso 1 1 calc R A -1
C18 C 0.3532(6) 0.6428(4) 0.4724(4) 0.101(4) Uani 1 1 d . A -1
H18 H 0.3361 0.6641 0.4409 0.121 Uiso 1 1 calc R A -1
C19 C 0.3088(5) 0.6360(4) 0.5156(3) 0.082(3) Uani 1 1 d . A -1
C20 C 0.2408(5) 0.6592(4) 0.5169(3) 0.084(3) Uani 1 1 d . A -1
C21 C 0.2063(5) 0.6484(3) 0.5602(3) 0.076(3) Uani 1 1 d . A -1
C22 C 0.2371(5) 0.6117(4) 0.6021(4) 0.086(3) Uani 1 1 d . A -1
H22 H 0.2096 0.6018 0.6304 0.103 Uiso 1 1 calc R A -1
C23 C 0.3373(4) 0.6029(3) 0.5624(3) 0.069(3) Uani 1 1 d . A -1
C24 C 0.4088(4) 0.5801(3) 0.5662(3) 0.065(3) Uani 1 1 d . A -1
C25 C 0.6137(4) 0.5137(4) 0.5872(5) 0.112(4) Uani 1 1 d . A -1
H25A H 0.6188 0.4848 0.5605 0.167 Uiso 1 1 calc R A -1
H25B H 0.6221 0.4992 0.6250 0.167 Uiso 1 1 calc R A -1
H25C H 0.6485 0.5422 0.5831 0.167 Uiso 1 1 calc R A -1
C26 C 0.5668(5) 0.5703(4) 0.4840(4) 0.109(4) Uani 1 1 d . A -1
H26A H 0.6069 0.5939 0.4975 0.164 Uiso 1 1 calc R A -1
H26B H 0.5399 0.5860 0.4506 0.164 Uiso 1 1 calc R A -1
H26C H 0.5848 0.5347 0.4751 0.164 Uiso 1 1 calc R A -1
C27 C 0.2084(5) 0.6957(4) 0.4721(4) 0.113(4) Uani 1 1 d . A -1
H27A H 0.1575 0.6876 0.4633 0.170 Uiso 1 1 calc R A -1
H27B H 0.2318 0.6904 0.4390 0.170 Uiso 1 1 calc R A -1
H27C H 0.2144 0.7332 0.4845 0.170 Uiso 1 1 calc R A -1
C28 C 0.1331(4) 0.6725(4) 0.5676(4) 0.089(3) Uani 1 1 d . A -1
H28A H 0.1374 0.7117 0.5719 0.133 Uiso 1 1 calc R A -1
H28B H 0.1166 0.6569 0.6006 0.133 Uiso 1 1 calc R A -1
H28C H 0.0987 0.6641 0.5348 0.133 Uiso 1 1 calc R A -1
C29 C 0.3743(5) 0.6688(3) 0.6872(4) 0.087(3) Uani 1 1 d . A -1
H29 H 0.3322 0.6745 0.6619 0.104 Uiso 1 1 calc R A -1
C30 C 0.4106(5) 0.7132(3) 0.7109(4) 0.094(4) Uani 1 1 d . A -1
C31 C 0.4712(5) 0.7092(3) 0.7444(4) 0.108(4) Uani 1 1 d . A -1
C32 C 0.4955(5) 0.6557(3) 0.7590(4) 0.094(4) Uani 1 1 d . A -1
C33 C 0.5593(5) 0.6431(4) 0.7944(4) 0.108(4) Uani 1 1 d . A -1
H33 H 0.5862 0.6717 0.8128 0.130 Uiso 1 1 calc R A -1
C34 C 0.5833(6) 0.5914(3) 0.8031(4) 0.107(4) Uani 1 1 d . A -1
H34 H 0.6292 0.5851 0.8230 0.129 Uiso 1 1 calc R A -1
C35 C 0.5404(5) 0.5473(3) 0.7826(4) 0.081(3) Uani 1 1 d . A -1
C36 C 0.5614(5) 0.4922(3) 0.7923(4) 0.091(4) Uani 1 1 d . A -1
C37 C 0.5147(5) 0.4532(3) 0.7701(3) 0.075(3) Uani 1 1 d . A -1
C38 C 0.4518(4) 0.4677(3) 0.7347(3) 0.066(3) Uani 1 1 d . A -1
H38 H 0.4209 0.4399 0.7191 0.080 Uiso 1 1 calc R A -1
C39 C 0.4780(4) 0.5582(3) 0.7465(3) 0.068(3) Uani 1 1 d . A -1
C40 C 0.4563(4) 0.6113(3) 0.7341(4) 0.071(3) Uani 1 1 d . A -1
C41 C 0.3752(6) 0.7695(4) 0.6951(5) 0.121(4) Uani 1 1 d . A -1
H41A H 0.3551 0.7841 0.7270 0.181 Uiso 1 1 calc R A -1
H41B H 0.3372 0.7650 0.6638 0.181 Uiso 1 1 calc R A -1
H41C H 0.4113 0.7944 0.6846 0.181 Uiso 1 1 calc R A -1
C42 C 0.5092(7) 0.7569(4) 0.7702(5) 0.153(5) Uani 1 1 d . A -1
H42A H 0.5514 0.7641 0.7522 0.230 Uiso 1 1 calc R A -1
H42B H 0.5238 0.7499 0.8098 0.230 Uiso 1 1 calc R A -1
H42C H 0.4775 0.7883 0.7659 0.230 Uiso 1 1 calc R A -1
C43 C 0.6297(5) 0.4774(4) 0.8266(4) 0.115(4) Uani 1 1 d . A -1
H43A H 0.6200 0.4541 0.8572 0.172 Uiso 1 1 calc R A -1
H43B H 0.6541 0.5102 0.8415 0.172 Uiso 1 1 calc R A -1
H43C H 0.6601 0.4581 0.8035 0.172 Uiso 1 1 calc R A -1
C44 C 0.5300(5) 0.3939(3) 0.7784(4) 0.087(3) Uani 1 1 d . A -1
H44A H 0.5715 0.3842 0.7604 0.130 Uiso 1 1 calc R A -1
H44B H 0.4886 0.3730 0.7621 0.130 Uiso 1 1 calc R A -1
H44C H 0.5401 0.3862 0.8182 0.130 Uiso 1 1 calc R A -1
C45 C 0.1260(5) 0.3908(3) 0.5055(4) 0.080(3) Uani 1 1 d . A -1
H45 H 0.1688 0.3760 0.5244 0.096 Uiso 1 1 calc R A -1
C46 C 0.1273(5) 0.4051(3) 0.4489(4) 0.086(3) Uani 1 1 d . A -1
C47 C 0.0670(5) 0.4284(3) 0.4203(4) 0.086(3) Uani 1 1 d . A -1
C48 C 0.0091(5) 0.4350(3) 0.4506(4) 0.081(3) Uani 1 1 d . A -1
C49 C -0.0585(5) 0.4611(3) 0.4259(4) 0.094(4) Uani 1 1 d . A -1
H49 H -0.0636 0.4728 0.3884 0.112 Uiso 1 1 calc R A -1
C50 C -0.1111(5) 0.4680(3) 0.4549(4) 0.083(3) Uani 1 1 d . A -1
H50 H -0.1530 0.4849 0.4370 0.100 Uiso 1 1 calc R A -1
C51 C -0.1102(4) 0.4525(3) 0.5097(4) 0.075(3) Uani 1 1 d . A -1
C52 C -0.1640(5) 0.4557(4) 0.5392(4) 0.096(4) Uani 1 1 d . A -1
C53 C -0.1612(5) 0.4367(4) 0.5920(4) 0.084(3) Uani 1 1 d . A -1
C54 C -0.0901(5) 0.4127(4) 0.6174(4) 0.094(4) Uani 1 1 d . A -1
H54 H -0.0838 0.4011 0.6550 0.113 Uiso 1 1 calc R A -1
C55 C -0.0455(4) 0.4255(3) 0.5366(4) 0.070(3) Uani 1 1 d . A -1
C56 C 0.0134(4) 0.4192(3) 0.5066(4) 0.070(3) Uani 1 1 d . A -1
C57 C 0.1911(5) 0.3964(4) 0.4229(4) 0.105(4) Uani 1 1 d . A -1
H57A H 0.1800 0.3722 0.3911 0.158 Uiso 1 1 calc R A -1
H57B H 0.2282 0.3801 0.4498 0.158 Uiso 1 1 calc R A -1
H57C H 0.2081 0.4310 0.4104 0.158 Uiso 1 1 calc R A -1
C58 C 0.0597(5) 0.4475(4) 0.3620(4) 0.096(4) Uani 1 1 d . A -1
H58A H 0.1063 0.4466 0.3488 0.144 Uiso 1 1 calc R A -1
H58B H 0.0414 0.4845 0.3599 0.144 Uiso 1 1 calc R A -1
H58C H 0.0265 0.4240 0.3387 0.144 Uiso 1 1 calc R A -1
C59 C -0.2363(5) 0.4848(4) 0.5152(4) 0.112(4) Uani 1 1 d . A -1
H59A H -0.2278 0.5237 0.5122 0.168 Uiso 1 1 calc R A -1
H59B H -0.2719 0.4787 0.5402 0.168 Uiso 1 1 calc R A -1
H59C H -0.2537 0.4702 0.4785 0.168 Uiso 1 1 calc R A -1
C60 C -0.2174(5) 0.4402(5) 0.6304(5) 0.142(5) Uani 1 1 d . A -1
H60A H -0.2265 0.4781 0.6383 0.213 Uiso 1 1 calc R A -1
H60B H -0.2007 0.4213 0.6651 0.213 Uiso 1 1 calc R A -1
H60C H -0.2616 0.4233 0.6127 0.213 Uiso 1 1 calc R A -1
C61 C 0.0081(4) 0.2768(3) 0.5397(4) 0.072(3) Uani 1 1 d . A -1
H61 H 0.0269 0.2968 0.5117 0.087 Uiso 1 1 calc R A -1
C62 C -0.0253(4) 0.2254(4) 0.5249(3) 0.079(3) Uani 1 1 d . A -1
C63 C -0.0550(4) 0.1980(3) 0.5639(3) 0.072(3) Uani 1 1 d . A -1
C64 C -0.0500(4) 0.2208(4) 0.6175(4) 0.078(3) Uani 1 1 d . A -1
C65 C -0.0807(5) 0.1961(4) 0.6610(4) 0.094(3) Uani 1 1 d . A -1
H65 H -0.1055 0.1629 0.6542 0.113 Uiso 1 1 calc R A -1
C66 C -0.0754(5) 0.2189(4) 0.7129(4) 0.104(4) Uani 1 1 d . A -1
H66 H -0.0963 0.2015 0.7416 0.125 Uiso 1 1 calc R A -1
C67 C -0.0379(5) 0.2693(4) 0.7235(3) 0.081(3) Uani 1 1 d . A -1
C68 C -0.0247(5) 0.2919(4) 0.7763(3) 0.093(3) Uani 1 1 d . A -1
C69 C 0.0166(5) 0.3379(3) 0.7864(3) 0.079(3) Uani 1 1 d . A -1
C70 C 0.0417(4) 0.3590(3) 0.7401(4) 0.080(3) Uani 1 1 d . A -1
H70 H 0.0697 0.3908 0.7462 0.096 Uiso 1 1 calc R A -1
C71 C -0.0080(4) 0.2930(3) 0.6815(3) 0.070(3) Uani 1 1 d . A -1
C72 C -0.0148(4) 0.2714(3) 0.6287(3) 0.065(3) Uani 1 1 d . A -1
C73 C -0.0266(5) 0.2064(4) 0.4675(4) 0.100(4) Uani 1 1 d . A -1
H73A H 0.0112 0.1796 0.4660 0.151 Uiso 1 1 calc R A -1
H73B H -0.0189 0.2370 0.4435 0.151 Uiso 1 1 calc R A -1
H73C H -0.0730 0.1899 0.4548 0.151 Uiso 1 1 calc R A -1
C74 C -0.0908(5) 0.1432(4) 0.5489(4) 0.103(4) Uani 1 1 d . A -1
H74A H -0.1408 0.1489 0.5335 0.154 Uiso 1 1 calc R A -1
H74B H -0.0884 0.1208 0.5823 0.154 Uiso 1 1 calc R A -1
H74C H -0.0660 0.1249 0.5213 0.154 Uiso 1 1 calc R A -1
C75 C -0.0605(7) 0.2686(4) 0.8260(4) 0.143(5) Uani 1 1 d . A -1
H75A H -0.0281 0.2427 0.8469 0.215 Uiso 1 1 calc R A -1
H75B H -0.1051 0.2504 0.8116 0.215 Uiso 1 1 calc R A -1
H75C H -0.0706 0.2982 0.8506 0.215 Uiso 1 1 calc R A -1
C76 C 0.0346(5) 0.3663(4) 0.8399(3) 0.096(4) Uani 1 1 d . A -1
H76A H 0.0574 0.4008 0.8337 0.144 Uiso 1 1 calc R A -1
H76B H 0.0673 0.3440 0.8651 0.144 Uiso 1 1 calc R A -1
H76C H -0.0091 0.3728 0.8564 0.144 Uiso 1 1 calc R A -1
C77 C 0.2103(5) 0.2831(4) 0.7613(3) 0.085(3) Uani 1 1 d . A -1
H77 H 0.2293 0.2976 0.7303 0.102 Uiso 1 1 calc R A -1
C78 C 0.1640(5) 0.2391(3) 0.7528(3) 0.074(3) Uani 1 1 d . A -1
C79 C 0.1337(5) 0.2195(4) 0.7947(4) 0.087(3) Uani 1 1 d . A -1
C80 C 0.1498(5) 0.2423(3) 0.8469(4) 0.078(3) Uani 1 1 d . A -1
C81 C 0.1250(5) 0.2266(4) 0.8971(4) 0.092(3) Uani 1 1 d . A -1
H81 H 0.0923 0.1975 0.8953 0.110 Uiso 1 1 calc R A -1
C82 C 0.1441(5) 0.2497(4) 0.9469(4) 0.097(4) Uani 1 1 d . A -1
H82 H 0.1258 0.2354 0.9783 0.116 Uiso 1 1 calc R A -1
C83 C 0.1912(5) 0.2952(4) 0.9539(4) 0.084(3) Uani 1 1 d . A -1
C84 C 0.2104(5) 0.3222(5) 1.0045(4) 0.114(4) Uani 1 1 d . A -1
C85 C 0.2575(5) 0.3656(5) 1.0034(4) 0.110(4) Uani 1 1 d . A -1
C86 C 0.2802(5) 0.3806(4) 0.9528(4) 0.097(4) Uani 1 1 d . A -1
H86 H 0.3106 0.4111 0.9535 0.116 Uiso 1 1 calc R A -1
C87 C 0.2188(5) 0.3125(3) 0.9065(3) 0.077(3) Uani 1 1 d . A -1
C88 C 0.1982(5) 0.2867(3) 0.8546(3) 0.072(3) Uani 1 1 d . A -1
C89 C 0.1526(5) 0.2168(4) 0.6960(4) 0.099(4) Uani 1 1 d . A -1
H89A H 0.1755 0.1813 0.6958 0.149 Uiso 1 1 calc R A -1
H89B H 0.1735 0.2411 0.6708 0.149 Uiso 1 1 calc R A -1
H89C H 0.1014 0.2130 0.6838 0.149 Uiso 1 1 calc R A -1
C90 C 0.0839(5) 0.1706(4) 0.7879(4) 0.104(4) Uani 1 1 d . A -1
H90A H 0.0533 0.1728 0.7521 0.157 Uiso 1 1 calc R A -1
H90B H 0.0543 0.1702 0.8180 0.157 Uiso 1 1 calc R A -1
H90C H 0.1123 0.1375 0.7893 0.157 Uiso 1 1 calc R A -1
C91 C 0.1848(6) 0.3048(5) 1.0561(4) 0.133(5) Uani 1 1 d . A -1
H91A H 0.2033 0.2687 1.0661 0.199 Uiso 1 1 calc R A -1
H91B H 0.1326 0.3039 1.0506 0.199 Uiso 1 1 calc R A -1
H91C H 0.2015 0.3302 1.0859 0.199 Uiso 1 1 calc R A -1
C92 C 0.2816(7) 0.3973(6) 1.0568(5) 0.181(6) Uani 1 1 d . A -1
H92A H 0.2403 0.4150 1.0693 0.272 Uiso 1 1 calc R A -1
H92B H 0.3165 0.4247 1.0495 0.272 Uiso 1 1 calc R A -1
H92C H 0.3034 0.3726 1.0856 0.272 Uiso 1 1 calc R A -1
C93 C 0.3821(6) 0.2664(3) 0.8614(4) 0.119(4) Uani 1 1 d . A -1
H93 H 0.3422 0.2469 0.8438 0.143 Uiso 1 1 calc R A -1
C94 C 0.4396(8) 0.2383(4) 0.8850(5) 0.151(6) Uani 1 1 d . A -1
C95 C 0.4977(7) 0.2654(4) 0.9116(5) 0.133(5) Uani 1 1 d . A -1
C96 C 0.4960(7) 0.3258(4) 0.9154(4) 0.118(4) Uani 1 1 d . A -1
C97 C 0.5476(6) 0.3599(4) 0.9415(4) 0.119(4) Uani 1 1 d . A -1
H97 H 0.5892 0.3436 0.9608 0.143 Uiso 1 1 calc R A -1
C98 C 0.5446(6) 0.4137(4) 0.9420(4) 0.106(4) Uani 1 1 d . A -1
H98 H 0.5829 0.4345 0.9601 0.128 Uiso 1 1 calc R A -1
C99 C 0.4809(6) 0.4392(3) 0.9140(4) 0.094(4) Uani 1 1 d . A -1
C100 C 0.4715(5) 0.4955(4) 0.9095(4) 0.094(4) Uani 1 1 d . A -1
C101 C 0.4084(4) 0.5166(3) 0.8795(4) 0.077(3) Uani 1 1 d . A -1
C102 C 0.3565(5) 0.4803(3) 0.8558(3) 0.082(3) Uani 1 1 d . A -1
H102 H 0.3143 0.4944 0.8352 0.099 Uiso 1 1 calc R A -1
C103 C 0.4265(5) 0.4061(3) 0.8886(3) 0.078(3) Uani 1 1 d . A -1
C104 C 0.4318(5) 0.3494(3) 0.8896(4) 0.081(3) Uani 1 1 d . A -1
C105 C 0.4403(9) 0.1790(4) 0.8822(6) 0.199(8) Uani 1 1 d . A -1
H10A H 0.4664 0.1645 0.9166 0.299 Uiso 1 1 calc R A -1
H10B H 0.4638 0.1676 0.8506 0.299 Uiso 1 1 calc R A -1
H10C H 0.3913 0.1654 0.8776 0.299 Uiso 1 1 calc R A -1
C106 C 0.5675(8) 0.2398(5) 0.9407(5) 0.211(7) Uani 1 1 d . A -1
H10D H 0.5620 0.2311 0.9792 0.316 Uiso 1 1 calc R A -1
H10E H 0.6068 0.2654 0.9402 0.316 Uiso 1 1 calc R A -1
H10F H 0.5777 0.2068 0.9211 0.316 Uiso 1 1 calc R A -1
C107 C 0.5261(5) 0.5370(4) 0.9359(4) 0.108(4) Uani 1 1 d . A -1
H10G H 0.5587 0.5196 0.9654 0.162 Uiso 1 1 calc R A -1
H10H H 0.5012 0.5667 0.9516 0.162 Uiso 1 1 calc R A -1
H10I H 0.5534 0.5511 0.9075 0.162 Uiso 1 1 calc R A -1
C108 C 0.3940(5) 0.5771(3) 0.8703(4) 0.093(4) Uani 1 1 d . A -1
H10J H 0.3987 0.5956 0.9062 0.139 Uiso 1 1 calc R A -1
H10K H 0.3455 0.5823 0.8510 0.139 Uiso 1 1 calc R A -1
H10L H 0.4284 0.5921 0.8477 0.139 Uiso 1 1 calc R A -1

loop_
_atom_site_aniso_label
_atom_site_aniso_U_11
_atom_site_aniso_U_22
_atom_site_aniso_U_33
_atom_site_aniso_U_23
_atom_site_aniso_U_13
_atom_site_aniso_U_12
Co1 0.0461(6) 0.0834(8) 0.0839(8) 0.0126(7) 0.0026(6) -0.0042(6)
Co2 0.0705(7) 0.0560(7) 0.0748(8) 0.0103(6) 0.0011(6) -0.0032(6)
Co3 0.0534(6) 0.0483(6) 0.0824(8) 0.0061(6) 0.0044(6) -0.0007(5)
Fe1 0.0573(7) 0.0641(8) 0.0859(9) 0.0112(7) -0.0006(7) 0.0012(6)
Fe2 0.0797(8) 0.0737(8) 0.0778(8) 0.0117(7) 0.0173(7) 0.0234(7)
N1 0.088(5) 0.097(5) 0.099(6) 0.002(5) -0.012(5) -0.020(5)
N2 0.077(5) 0.084(5) 0.152(7) 0.016(5) -0.016(5) 0.006(4)
N3 0.070(5) 0.100(5) 0.109(6) 0.007(4) 0.030(4) 0.012(4)
N4 0.054(4) 0.089(5) 0.083(5) 0.013(4) 0.002(4) -0.011(4)
N5 0.056(4) 0.050(4) 0.116(6) 0.024(4) -0.019(4) -0.008(3)
N6 0.051(4) 0.073(4) 0.076(4) 0.021(4) 0.012(3) 0.018(3)
N7 0.054(4) 0.087(5) 0.092(5) 0.041(4) 0.006(4) 0.007(4)
N8 0.065(4) 0.065(4) 0.070(4) 0.009(3) 0.003(4) -0.012(4)
N9 0.084(5) 0.031(3) 0.079(4) 0.006(3) -0.001(4) 0.009(3)
N10 0.124(6) 0.074(5) 0.109(6) -0.007(4) 0.009(5) 0.038(5)
N11 0.127(6) 0.236(10) 0.143(7) 0.057(7) 0.078(6) 0.072(7)
N12 0.165(7) 0.087(6) 0.098(6) -0.003(4) 0.038(5) 0.033(5)
N13 0.043(4) 0.070(4) 0.088(5) 0.007(4) -0.009(4) 0.005(3)
N14 0.048(4) 0.084(5) 0.087(5) -0.005(4) 0.031(3) -0.014(3)
N15 0.055(4) 0.103(5) 0.049(4) 0.015(4) 0.010(3) 0.011(4)
N16 0.063(5) 0.100(5) 0.095(5) -0.031(4) -0.006(4) -0.002(4)
N17 0.083(5) 0.079(5) 0.066(4) 0.020(4) 0.020(4) -0.016(4)
N18 0.082(5) 0.085(5) 0.103(6) -0.023(4) -0.030(5) -0.004(4)
N19 0.128(6) 0.082(5) 0.082(5) -0.001(4) 0.019(5) 0.012(5)
N20 0.089(5) 0.066(4) 0.075(5) 0.019(4) -0.002(4) 0.021(4)
N21 0.065(4) 0.038(3) 0.090(5) 0.009(3) 0.007(4) 0.001(3)
N22 0.052(4) 0.049(4) 0.102(5) 0.011(4) -0.003(4) 0.006(3)
N23 0.069(4) 0.043(4) 0.102(5) -0.002(4) -0.014(4) -0.003(3)
N24 0.070(4) 0.083(5) 0.077(4) -0.005(4) 0.027(4) -0.018(4)
C1 0.065(6) 0.085(6) 0.114(8) 0.007(6) -0.009(6) -0.012(5)
C2 0.065(6) 0.096(7) 0.106(7) 0.027(6) 0.007(5) 0.008(5)
C3 0.065(5) 0.064(5) 0.088(6) 0.010(5) 0.021(5) 0.008(5)
C4 0.105(7) 0.038(4) 0.066(5) 0.028(4) 0.015(5) 0.010(5)
C5 0.045(5) 0.031(4) 0.141(8) 0.021(5) -0.031(5) 0.004(4)
C6 0.049(5) 0.074(5) 0.066(5) 0.020(4) -0.003(4) 0.011(4)
C7 0.056(5) 0.070(5) 0.082(6) 0.018(5) 0.010(5) 0.017(4)
C8 0.064(5) 0.073(6) 0.082(6) 0.005(5) 0.008(5) -0.013(5)
C9 0.092(6) 0.037(5) 0.075(6) -0.005(4) 0.004(5) 0.011(4)
C10 0.084(6) 0.090(7) 0.095(7) -0.008(5) 0.023(5) 0.016(6)
C11 0.133(8) 0.120(7) 0.088(7) 0.029(6) 0.028(6) 0.076(6)
C12 0.095(6) 0.102(7) 0.106(7) 0.025(6) 0.042(6) 0.051(5)
C13 0.061(5) 0.053(5) 0.112(7) -0.019(5) 0.006(5) -0.012(4)
C14 0.077(6) 0.066(5) 0.094(6) -0.009(5) 0.015(5) -0.020(5)
C15 0.056(5) 0.057(5) 0.111(6) -0.032(5) 0.023(5) -0.025(4)
C16 0.088(6) 0.061(5) 0.085(6) -0.013(5) -0.008(5) -0.017(5)
C17 0.091(6) 0.071(6) 0.100(7) -0.012(5) 0.019(6) -0.028(5)
C18 0.129(8) 0.102(7) 0.068(6) 0.004(5) -0.001(6) -0.034(7)
C19 0.085(6) 0.103(7) 0.063(5) -0.003(5) 0.024(5) -0.027(5)
C20 0.075(6) 0.118(7) 0.056(6) 0.011(5) 0.000(5) 0.008(6)
C21 0.074(6) 0.080(6) 0.072(6) -0.004(5) 0.002(5) -0.008(5)
C22 0.064(6) 0.102(7) 0.093(7) -0.017(5) 0.013(5) -0.025(5)
C23 0.072(6) 0.058(5) 0.075(6) 0.010(4) 0.005(5) -0.010(4)
C24 0.051(5) 0.062(5) 0.090(6) -0.020(4) 0.039(4) -0.007(4)
C25 0.059(6) 0.092(7) 0.189(10) -0.044(7) 0.033(6) -0.015(5)
C26 0.107(7) 0.093(7) 0.140(8) -0.016(6) 0.066(6) -0.038(6)
C27 0.098(8) 0.139(9) 0.098(8) 0.019(7) -0.002(6) -0.011(7)
C28 0.071(6) 0.090(6) 0.100(7) 0.007(6) -0.009(5) 0.003(5)
C29 0.074(6) 0.066(6) 0.113(7) 0.030(5) -0.012(6) 0.010(5)
C30 0.099(7) 0.030(5) 0.145(8) -0.003(5) -0.012(7) -0.014(5)
C31 0.087(6) 0.064(6) 0.150(9) -0.001(6) -0.066(6) -0.020(5)
C32 0.091(7) 0.050(5) 0.129(8) -0.013(5) -0.034(6) -0.012(5)
C33 0.109(8) 0.064(6) 0.132(8) 0.013(6) -0.054(7) -0.012(6)
C34 0.121(8) 0.056(6) 0.123(8) 0.006(5) -0.064(6) -0.003(6)
C35 0.098(7) 0.045(5) 0.091(6) 0.003(5) -0.023(6) -0.013(5)
C36 0.101(7) 0.059(6) 0.101(7) -0.004(5) -0.029(6) -0.007(5)
C37 0.074(6) 0.060(5) 0.086(6) 0.001(5) -0.012(5) 0.005(5)
C38 0.073(5) 0.047(5) 0.081(6) -0.008(4) 0.018(5) -0.001(4)
C39 0.066(5) 0.042(5) 0.089(6) 0.012(4) -0.013(5) 0.008(4)
C40 0.066(5) 0.042(5) 0.100(6) 0.001(4) -0.004(5) -0.008(4)
C41 0.113(8) 0.077(7) 0.163(10) 0.015(7) -0.014(8) -0.003(6)
C42 0.172(11) 0.073(7) 0.184(11) -0.011(7) -0.086(9) -0.002(7)
C43 0.088(7) 0.069(6) 0.165(9) 0.004(6) -0.067(7) 0.014(5)
C44 0.092(7) 0.027(4) 0.129(8) 0.016(5) -0.030(6) 0.010(4)
C45 0.061(6) 0.079(6) 0.095(7) 0.003(5) -0.003(5) 0.002(5)
C46 0.104(7) 0.062(5) 0.084(6) 0.031(5) -0.013(6) -0.001(5)
C47 0.091(7) 0.068(6) 0.098(7) 0.015(5) 0.005(6) -0.016(5)
C48 0.076(6) 0.066(6) 0.096(7) 0.009(5) -0.009(6) 0.000(5)
C49 0.110(7) 0.072(6) 0.087(7) 0.007(5) -0.033(6) -0.014(6)
C50 0.066(6) 0.065(6) 0.119(7) -0.002(5) 0.014(6) 0.002(5)
C51 0.051(5) 0.064(5) 0.113(7) -0.017(5) 0.024(5) -0.017(4)
C52 0.085(7) 0.075(6) 0.126(8) 0.010(6) 0.011(6) -0.020(5)
C53 0.062(6) 0.083(6) 0.108(7) -0.003(6) 0.012(5) -0.005(5)
C54 0.076(6) 0.099(7) 0.103(7) -0.015(6) 0.000(6) -0.022(6)
C55 0.063(5) 0.063(5) 0.085(6) 0.012(5) 0.013(5) -0.018(4)
C56 0.062(5) 0.053(5) 0.092(6) 0.015(5) 0.000(5) -0.014(4)
C57 0.074(6) 0.147(9) 0.097(7) 0.045(6) 0.020(6) -0.005(6)
C58 0.114(8) 0.084(6) 0.087(7) 0.017(5) 0.002(6) 0.012(6)
C59 0.065(6) 0.107(8) 0.154(9) 0.008(7) -0.024(7) 0.011(6)
C60 0.087(7) 0.163(11) 0.191(10) 0.016(8) 0.073(7) 0.010(7)
C61 0.034(4) 0.095(6) 0.088(6) 0.025(5) 0.013(4) 0.012(4)
C62 0.050(5) 0.119(7) 0.066(6) -0.004(5) 0.006(5) 0.013(5)
C63 0.072(6) 0.097(6) 0.049(5) 0.001(5) 0.015(4) 0.009(5)
C64 0.052(5) 0.089(6) 0.091(6) 0.016(5) 0.000(5) 0.005(5)
C65 0.084(6) 0.109(7) 0.084(6) 0.018(6) -0.007(5) -0.041(6)
C66 0.107(7) 0.119(7) 0.086(7) -0.008(6) 0.008(6) -0.063(6)
C67 0.106(7) 0.096(6) 0.042(5) 0.002(5) 0.015(5) -0.028(6)
C68 0.122(7) 0.090(6) 0.076(6) 0.030(5) 0.041(5) -0.043(5)
C69 0.092(6) 0.078(6) 0.071(5) 0.025(5) 0.027(5) -0.017(5)
C70 0.067(6) 0.078(6) 0.089(6) 0.017(5) -0.006(5) -0.030(5)
C71 0.069(5) 0.086(6) 0.052(5) 0.007(5) 0.004(4) -0.017(5)
C72 0.039(4) 0.092(6) 0.065(5) 0.016(5) 0.011(4) -0.005(4)
C73 0.112(7) 0.109(7) 0.085(7) 0.003(6) 0.032(6) -0.008(6)
C74 0.108(8) 0.097(7) 0.101(7) -0.015(6) 0.004(6) -0.020(6)
C75 0.205(12) 0.114(8) 0.109(8) 0.016(7) 0.013(8) -0.071(8)
C76 0.097(7) 0.113(7) 0.078(6) 0.008(6) 0.018(5) -0.017(6)
C77 0.091(7) 0.099(7) 0.059(6) 0.003(5) -0.008(5) -0.024(6)
C78 0.077(6) 0.084(6) 0.061(5) 0.001(5) 0.008(5) -0.015(5)
C79 0.085(6) 0.101(7) 0.072(6) -0.008(5) 0.001(5) -0.012(6)
C80 0.080(6) 0.063(5) 0.095(6) 0.034(5) 0.026(5) -0.006(5)
C81 0.072(6) 0.084(6) 0.116(8) 0.003(6) -0.001(6) -0.022(5)
C82 0.089(7) 0.093(7) 0.108(7) 0.018(6) 0.010(6) -0.017(6)
C83 0.060(6) 0.115(7) 0.072(6) 0.020(5) -0.013(5) -0.002(5)
C84 0.080(7) 0.171(10) 0.077(7) 0.010(7) -0.033(6) -0.015(7)
C85 0.079(7) 0.166(10) 0.081(7) -0.029(7) -0.007(6) -0.031(7)
C86 0.066(6) 0.122(8) 0.101(7) 0.005(6) 0.003(6) -0.027(6)
C87 0.089(6) 0.078(6) 0.061(6) 0.004(5) -0.001(5) 0.003(5)
C88 0.074(6) 0.081(6) 0.060(5) 0.015(5) 0.008(5) 0.013(5)
C89 0.110(7) 0.094(7) 0.082(7) 0.003(5) -0.027(6) -0.027(6)
C90 0.095(7) 0.098(7) 0.117(8) -0.003(6) 0.002(6) -0.049(6)
C91 0.114(8) 0.228(13) 0.054(6) 0.019(7) 0.007(6) -0.037(9)
C92 0.148(11) 0.263(15) 0.134(10) -0.049(10) 0.018(9) -0.082(11)
C93 0.165(10) 0.048(6) 0.149(9) 0.026(6) 0.037(8) 0.018(6)
C94 0.227(14) 0.068(7) 0.143(10) 0.019(7) -0.028(10) 0.032(8)
C95 0.180(10) 0.073(6) 0.140(9) 0.017(6) 0.003(8) 0.069(7)
C96 0.157(10) 0.103(8) 0.092(7) 0.025(6) 0.010(7) 0.025(7)
C97 0.123(8) 0.104(7) 0.115(8) -0.008(6) -0.036(7) 0.057(6)
C98 0.110(8) 0.104(8) 0.094(7) 0.004(6) -0.026(6) 0.026(6)
C99 0.139(8) 0.047(5) 0.090(7) -0.004(5) -0.007(6) 0.029(6)
C100 0.083(7) 0.110(7) 0.084(6) -0.031(6) -0.011(6) -0.011(6)
C101 0.061(5) 0.047(5) 0.118(7) -0.007(5) 0.000(5) -0.003(4)
C102 0.090(6) 0.081(6) 0.078(6) 0.009(5) 0.018(5) 0.024(5)
C103 0.109(7) 0.055(5) 0.069(6) 0.009(5) 0.006(5) 0.005(5)
C104 0.105(7) 0.058(5) 0.075(6) 0.007(5) -0.012(6) 0.028(5)
C105 0.322(19) 0.050(7) 0.214(14) 0.017(8) -0.005(14) 0.051(9)
C106 0.336(16) 0.136(8) 0.147(11) 0.040(8) -0.014(11) 0.157(9)
C107 0.089(7) 0.117(8) 0.107(8) -0.029(6) -0.030(6) 0.009(6)
C108 0.104(7) 0.060(6) 0.110(7) -0.012(5) 0.002(6) 0.005(5)

loop_
_atom_type_symbol
_atom_type_description
_atom_type_scat_dispersion_real
_atom_type_scat_dispersion_imag
_atom_type_scat_source
C C 0.0033 0.0016 'International Tables Vol C Tables 4.2.6.8 and 6.1.1.4'
H H 0.0000 0.0000 'International Tables Vol C Tables 4.2.6.8 and 6.1.1.4'
N N 0.0061 0.0033 'International Tables Vol C Tables 4.2.6.8 and 6.1.1.4'
O O 0.0106 0.0060 'International Tables Vol C Tables 4.2.6.8 and 6.1.1.4'
Fe Fe 0.3463 0.8444 'International Tables Vol C Tables 4.2.6.8 and 6.1.1.4'
Co Co 0.3494 0.9721 'International Tables Vol C Tables 4.2.6.8 and 6.1.1.4'

loop_
_geom_angle_atom_site_label_1
_geom_angle_atom_site_label_2
_geom_angle_atom_site_label_3
_geom_angle
N4 Co1 N7 92.0(3)
N4 Co1 N16 96.3(3)
N7 Co1 N16 90.2(3)
N4 Co1 N13 91.6(3)
N7 Co1 N13 101.0(3)
N16 Co1 N13 166.1(3)
N4 Co1 N14 167.7(3)
N7 Co1 N14 91.0(3)
N16 Co1 N14 95.6(3)
N13 Co1 N14 76.1(3)
N4 Co1 N15 94.5(3)
N7 Co1 N15 165.3(3)
N16 Co1 N15 76.1(3)
N13 Co1 N15 91.9(2)
N14 Co1 N15 85.4(2)
N5 Co2 N8 93.9(3)
N5 Co2 N18 172.0(3)
N8 Co2 N18 91.2(3)
N5 Co2 N19 89.3(3)
N8 Co2 N19 172.9(3)
N18 Co2 N19 86.4(3)
N5 Co2 N20 92.3(3)
N8 Co2 N20 91.9(3)
N18 Co2 N20 93.7(3)
N19 Co2 N20 81.6(3)
N5 Co2 N17 90.9(3)
N8 Co2 N17 91.0(3)
N18 Co2 N17 82.8(3)
N19 Co2 N17 95.3(3)
N20 Co2 N17 175.5(3)
N9 Co3 N23 176.1(3)
N9 Co3 N6 90.9(2)
N23 Co3 N6 88.5(3)
N9 Co3 N24 94.6(3)
N23 Co3 N24 81.6(3)
N6 Co3 N24 95.8(3)
N9 Co3 N21 95.0(3)
N23 Co3 N21 88.9(3)
N6 Co3 N21 95.8(2)
N24 Co3 N21 164.8(3)
N9 Co3 N22 91.9(3)
N23 Co3 N22 89.0(3)
N6 Co3 N22 175.2(2)
N24 Co3 N22 87.8(3)
N21 Co3 N22 80.1(2)
C2 Fe1 C5 91.6(4)
C2 Fe1 C6 178.1(4)
C5 Fe1 C6 86.6(3)
C2 Fe1 C4 86.9(3)
C5 Fe1 C4 88.4(3)
C6 Fe1 C4 93.6(3)
C2 Fe1 C3 92.2(4)
C5 Fe1 C3 92.7(4)
C6 Fe1 C3 87.3(3)
C4 Fe1 C3 178.6(4)
C2 Fe1 C1 84.1(4)
C5 Fe1 C1 174.8(4)
C6 Fe1 C1 97.7(4)
C4 Fe1 C1 88.5(4)
C3 Fe1 C1 90.3(4)
C12 Fe2 C9 89.6(4)
C12 Fe2 C7 176.2(4)
C9 Fe2 C7 91.4(4)
C12 Fe2 C8 89.4(4)
C9 Fe2 C8 89.1(3)
C7 Fe2 C8 87.0(4)
C12 Fe2 C10 89.5(4)
C9 Fe2 C10 86.6(4)
C7 Fe2 C10 94.2(4)
C8 Fe2 C10 175.6(4)
C12 Fe2 C11 92.2(4)
C9 Fe2 C11 176.9(4)
C7 Fe2 C11 86.9(4)
C8 Fe2 C11 93.5(4)
C10 Fe2 C11 90.8(4)
C4 N4 Co1 151.4(6)
C5 N5 Co2 162.9(6)
C6 N6 Co3 157.2(6)
C7 N7 Co1 163.4(6)
C8 N8 Co2 160.9(7)
C9 N9 Co3 165.3(6)
C45 N13 C56 113.7(7)
C45 N13 Co1 131.5(5)
C56 N13 Co1 114.8(5)
C55 N14 C54 120.0(7)
C55 N14 Co1 116.1(5)
C54 N14 Co1 123.9(6)
C72 N15 C61 118.9(7)
C72 N15 Co1 114.5(5)
C61 N15 Co1 126.5(5)
C70 N16 C71 113.7(7)
C70 N16 Co1 130.6(6)
C71 N16 Co1 115.7(5)
C77 N17 C88 118.0(7)
C77 N17 Co2 130.1(6)
C88 N17 Co2 111.9(5)
C86 N18 C87 114.6(8)
C86 N18 Co2 132.1(7)
C87 N18 Co2 113.1(6)
C104 N19 C93 117.6(8)
C104 N19 Co2 114.1(6)
C93 N19 Co2 127.5(7)
C102 N20 C103 118.3(7)
C102 N20 Co2 129.8(6)
C103 N20 Co2 111.9(5)
C38 N21 C39 117.4(6)
C38 N21 Co3 128.4(5)
C39 N21 Co3 113.6(5)
C29 N22 C40 117.5(7)
C29 N22 Co3 130.3(6)
C40 N22 Co3 111.8(5)
C13 N23 C24 113.6(7)
C13 N23 Co3 132.7(6)
C24 N23 Co3 113.6(5)
C23 N24 C22 116.2(7)
C23 N24 Co3 114.5(5)
C22 N24 Co3 129.0(6)
N1 C1 Fe1 178.2(8)
N2 C2 Fe1 175.7(9)
N3 C3 Fe1 174.5(7)
N4 C4 Fe1 176.5(7)
N5 C5 Fe1 175.4(7)
N6 C6 Fe1 172.2(7)
N7 C7 Fe2 174.1(7)
N8 C8 Fe2 174.3(8)
N9 C9 Fe2 175.1(7)
N10 C10 Fe2 173.8(9)
N11 C11 Fe2 178.0(9)
N12 C12 Fe2 178.4(9)
N23 C13 C14 129.5(8)
C13 C14 C15 117.2(8)
C13 C14 C25 122.0(8)
C15 C14 C25 120.8(9)
C14 C15 C16 117.8(8)
C14 C15 C26 120.6(8)
C16 C15 C26 121.6(8)
C17 C16 C24 120.1(8)
C17 C16 C15 122.9(9)
C24 C16 C15 116.9(8)
C16 C17 C18 120.7(9)
C17 C18 C19 122.0(8)
C20 C19 C18 126.1(8)
C20 C19 C23 117.2(8)
C18 C19 C23 116.7(8)
C21 C20 C19 118.6(8)
C21 C20 C27 120.0(9)
C19 C20 C27 121.3(8)
C20 C21 C22 119.5(8)
C20 C21 C28 123.8(8)
C22 C21 C28 116.7(8)
N24 C22 C21 123.8(8)
N24 C23 C19 124.4(8)
N24 C23 C24 114.7(7)
C19 C23 C24 120.9(8)
N23 C24 C16 125.0(7)
N23 C24 C23 115.5(7)
C16 C24 C23 119.5(7)
N22 C29 C30 122.9(8)
C31 C30 C29 122.7(8)
C31 C30 C41 121.6(8)
C29 C30 C41 115.7(8)
C30 C31 C32 116.5(8)
C30 C31 C42 122.4(8)
C32 C31 C42 120.9(8)
C40 C32 C33 116.2(8)
C40 C32 C31 118.8(8)
C33 C32 C31 125.0(8)
C34 C33 C32 122.6(8)
C33 C34 C35 120.5(9)
C39 C35 C34 117.9(7)
C39 C35 C36 118.7(7)
C34 C35 C36 123.1(8)
C37 C36 C35 117.2(8)
C37 C36 C43 120.9(8)
C35 C36 C43 121.9(8)
C36 C37 C38 120.2(7)
C36 C37 C44 122.1(8)
C38 C37 C44 117.5(7)
N21 C38 C37 122.8(7)
N21 C39 C40 115.5(7)
N21 C39 C35 123.5(7)
C40 C39 C35 121.0(7)
N22 C40 C39 117.3(7)
N22 C40 C32 121.6(7)
C39 C40 C32 121.1(8)
N13 C45 C46 128.0(8)
C47 C46 C45 118.1(9)
C47 C46 C57 121.4(8)
C45 C46 C57 120.4(8)
C46 C47 C48 115.7(8)
C46 C47 C58 125.4(9)
C48 C47 C58 118.9(8)
C47 C48 C56 121.6(8)
C47 C48 C49 121.9(8)
C56 C48 C49 116.5(8)
C50 C49 C48 121.1(9)
C49 C50 C51 124.9(8)
C52 C51 C50 126.5(8)
C52 C51 C55 116.3(8)
C50 C51 C55 117.0(8)
C51 C52 C53 123.7(9)
C51 C52 C59 121.1(9)
C53 C52 C59 115.2(9)
C52 C53 C60 128.5(9)
C52 C53 C54 116.0(9)
C60 C53 C54 115.3(8)
N14 C54 C53 120.1(8)
N14 C55 C56 117.0(7)
N14 C55 C51 123.8(8)
C56 C55 C51 119.2(8)
N13 C56 C48 122.8(8)
N13 C56 C55 116.0(7)
C48 C56 C55 121.2(8)
N15 C61 C62 123.3(8)
C63 C62 C61 118.6(8)
C63 C62 C73 123.4(8)
C61 C62 C73 118.0(8)
C62 C63 C64 117.7(8)
C62 C63 C74 119.3(8)
C64 C63 C74 123.0(8)
C63 C64 C65 122.3(8)
C63 C64 C72 120.0(8)
C65 C64 C72 117.7(8)
C66 C65 C64 121.6(9)
C65 C66 C67 119.5(9)
C71 C67 C68 118.5(8)
C71 C67 C66 118.8(8)
C68 C67 C66 122.4(8)
C69 C68 C67 121.4(8)
C69 C68 C75 117.2(8)
C67 C68 C75 121.2(8)
C70 C69 C68 114.5(8)
C70 C69 C76 118.3(8)
C68 C69 C76 127.2(8)
N16 C70 C69 128.9(8)
C67 C71 C72 122.2(8)
C67 C71 N16 122.9(7)
C72 C71 N16 114.9(7)
N15 C72 C71 118.5(8)
N15 C72 C64 121.5(8)
C71 C72 C64 120.0(8)
N17 C77 C78 123.2(8)
C79 C78 C77 119.9(8)
C79 C78 C89 123.9(8)
C77 C78 C89 116.3(8)
C78 C79 C80 119.4(9)
C78 C79 C90 122.0(8)
C80 C79 C90 118.6(8)
C79 C80 C81 128.3(8)
C79 C80 C88 119.5(8)
C81 C80 C88 112.2(8)
C82 C81 C80 125.4(9)
C81 C82 C83 121.9(9)
C87 C83 C84 119.7(9)
C87 C83 C82 116.0(8)
C84 C83 C82 124.2(9)
C85 C84 C83 116.2(9)
C85 C84 C91 121.6(9)
C83 C84 C91 122.2(10)
C84 C85 C86 119.2(9)
C84 C85 C92 119.8(10)
C86 C85 C92 121.0(10)
N18 C86 C85 126.6(9)
N18 C87 C83 123.7(8)
N18 C87 C88 115.7(8)
C83 C87 C88 120.5(8)
N17 C88 C87 116.2(8)
N17 C88 C80 119.9(7)
C87 C88 C80 123.9(8)
C94 C93 N19 123.6(10)
C93 C94 C95 119.7(10)
C93 C94 C105 120.5(12)
C95 C94 C105 119.8(12)
C94 C95 C96 119.5(10)
C94 C95 C106 126.5(10)
C96 C95 C106 113.9(10)
C97 C96 C104 117.6(9)
C97 C96 C95 128.2(10)
C104 C96 C95 114.2(10)
C98 C97 C96 125.9(10)
C97 C98 C99 117.8(9)
C103 C99 C100 118.0(9)
C103 C99 C98 118.0(8)
C100 C99 C98 123.9(9)
C99 C100 C101 119.8(8)
C99 C100 C107 124.0(8)
C101 C100 C107 116.3(8)
C102 C101 C100 118.2(8)
C102 C101 C108 117.8(7)
C100 C101 C108 124.0(8)
N20 C102 C101 123.1(8)
N20 C103 C99 122.6(7)
N20 C103 C104 115.2(8)
C99 C103 C104 122.2(8)
N19 C104 C103 116.3(8)
N19 C104 C96 125.1(8)
C103 C104 C96 118.3(9)

loop_
_geom_bond_atom_site_label_1
_geom_bond_atom_site_label_2
_geom_bond_distance
Co1 N4 1.999(7)
Co1 N7 2.061(7)
Co1 N16 2.066(8)
Co1 N13 2.107(7)
Co1 N14 2.130(6)
Co1 N15 2.158(7)
Co2 N5 1.921(8)
Co2 N8 1.947(6)
Co2 N18 1.951(8)
Co2 N19 1.973(8)
Co2 N20 1.988(7)
Co2 N17 2.027(7)
Co3 N9 1.921(7)
Co3 N23 1.965(7)
Co3 N6 1.978(7)
Co3 N24 1.987(7)
Co3 N21 2.011(6)
Co3 N22 2.038(6)
Fe1 C2 1.862(10)
Fe1 C5 1.895(10)
Fe1 C6 1.902(8)
Fe1 C4 1.908(9)
Fe1 C3 1.911(9)
Fe1 C1 1.914(10)
Fe2 C12 1.853(10)
Fe2 C9 1.865(9)
Fe2 C7 1.881(8)
Fe2 C8 1.882(8)
Fe2 C10 1.900(9)
Fe2 C11 1.921(11)
N1 C1 1.153(12)
N2 C2 1.177(11)
N3 C3 1.172(10)
N4 C4 1.175(11)
N5 C5 1.180(11)
N6 C6 1.180(10)
N7 C7 1.195(10)
N8 C8 1.183(10)
N9 C9 1.186(11)
N10 C10 1.206(11)
N11 C11 1.198(13)
N12 C12 1.234(12)
N13 C45 1.317(11)
N13 C56 1.369(10)
N14 C55 1.301(10)
N14 C54 1.317(11)
N15 C72 1.311(10)
N15 C61 1.322(10)
N16 C70 1.322(11)
N16 C71 1.411(10)
N17 C77 1.336(10)
N17 C88 1.362(10)
N18 C86 1.291(12)
N18 C87 1.396(11)
N19 C104 1.321(11)
N19 C93 1.396(11)
N20 C102 1.345(10)
N20 C103 1.385(11)
N21 C38 1.346(9)
N21 C39 1.353(9)
N22 C29 1.329(10)
N22 C40 1.355(10)
N23 C13 1.319(10)
N23 C24 1.339(10)
N24 C23 1.309(10)
N24 C22 1.344(11)
C13 C14 1.355(12)
C14 C15 1.393(12)
C14 C25 1.464(12)
C15 C16 1.432(12)
C15 C26 1.501(12)
C16 C17 1.411(12)
C16 C24 1.417(12)
C17 C18 1.415(13)
C18 C19 1.443(13)
C19 C20 1.414(12)
C19 C23 1.447(11)
C20 C21 1.339(12)
C20 C27 1.484(12)
C21 C22 1.431(12)
C21 C28 1.542(12)
C23 C24 1.458(11)
C29 C30 1.382(12)
C30 C31 1.320(13)
C30 C41 1.572(12)
C31 C32 1.433(12)
C31 C42 1.479(13)
C32 C40 1.417(11)
C32 C33 1.421(13)
C33 C34 1.366(12)
C34 C35 1.412(12)
C35 C39 1.400(11)
C35 C36 1.434(11)
C36 C37 1.373(12)
C36 C43 1.487(12)
C37 C38 1.418(11)
C37 C44 1.505(10)
C39 C40 1.401(10)
C45 C46 1.425(12)
C46 C47 1.381(12)
C46 C57 1.455(13)
C47 C48 1.411(13)
C47 C58 1.485(12)
C48 C56 1.411(12)
C48 C49 1.487(12)
C49 C50 1.307(13)
C50 C51 1.386(12)
C51 C52 1.325(13)
C51 C55 1.471(11)
C52 C53 1.362(13)
C52 C59 1.587(13)
C53 C60 1.512(14)
C53 C54 1.524(12)
C55 C56 1.421(12)
C61 C62 1.448(12)
C62 C63 1.349(11)
C62 C73 1.470(12)
C63 C64 1.412(11)
C63 C74 1.540(12)
C64 C65 1.414(12)
C64 C72 1.430(11)
C65 C66 1.376(13)
C66 C67 1.444(12)
C67 C71 1.368(11)
C67 C68 1.392(11)
C68 C69 1.387(12)
C68 C75 1.575(14)
C69 C70 1.382(12)
C69 C76 1.478(12)
C71 C72 1.381(11)
C77 C78 1.396(12)
C78 C79 1.329(12)
C78 C89 1.476(12)
C79 C80 1.384(12)
C79 C90 1.531(13)
C80 C81 1.420(12)
C80 C88 1.429(12)
C81 C82 1.344(13)
C82 C83 1.434(13)
C83 C87 1.397(12)
C83 C84 1.404(13)
C84 C85 1.401(15)
C84 C91 1.471(14)
C85 C86 1.409(14)
C85 C92 1.532(15)
C87 C88 1.422(11)
C93 C94 1.354(16)
C94 C95 1.375(17)
C94 C105 1.472(14)
C95 C96 1.500(14)
C95 C106 1.547(17)
C96 C97 1.380(15)
C96 C104 1.417(14)
C97 C98 1.336(13)
C98 C99 1.447(13)
C99 C103 1.394(13)
C99 C100 1.410(12)
C100 C101 1.412(12)
C100 C107 1.537(13)
C101 C102 1.399(12)
C101 C108 1.536(11)
C103 C104 1.411(11)
